data_2214134
loop_
_publ_author_name
'Pan, Jian-Xin'
'Yang, Guo-Yu'

_publ_section_title
;
 Poly[ethylenediammonium di-\m~4~-phosphatodizincate(II)]
;
_journal_coeditor_code CV2252
_journal_issue 7
_journal_name_full 'Acta Crystallographica Section E'
_journal_page_first m1925
_journal_page_last m1925
_journal_paper_doi 10.1107/S1600536807028140
_journal_volume 63
_journal_year 2007
_chemical_formula_iupac '(C2 H10 N2) [Zn P O4]2'
_chemical_formula_sum 'C2 H10 N2 O8 P2 Zn2'
_chemical_formula_weight 382.80
_chemical_name_systematic
;
Poly[ethylenediammonium di-\m~4~-phosphatodizincate(II)]
;
_space_group_IT_number 86
_symmetry_cell_setting tetragonal
_symmetry_space_group_name_Hall '-P 4bc'
_symmetry_space_group_name_H-M 'P 42/n :2'
_atom_sites_solution_hydrogens geom
_atom_sites_solution_primary direct
_atom_sites_solution_secondary difmap
_audit_creation_method SHELXL-97
_cell_angle_alpha 90.00
_cell_angle_beta 90.00
_cell_angle_gamma 90.00
_cell_formula_units_Z 4
_cell_length_a 10.3940(8)
_cell_length_b 10.3940(8)
_cell_length_c 8.9094(10)
_cell_measurement_reflns_used 36
_cell_measurement_temperature 293(2)
_cell_measurement_theta_max 25.03
_cell_measurement_theta_min 2.77
_cell_volume 962.53(15)
_computing_cell_refinement SMART
_computing_data_collection 'SMART (Siemens, 1996)'
_computing_data_reduction 'SAINT (Siemens, 1994)'
_computing_molecular_graphics 'SHELXTL (Bruker, 1997)'
_computing_publication_material SHELXTL
_computing_structure_refinement 'SHELXL97 (Sheldrick, 1997)'
_computing_structure_solution 'SHELXS97 (Sheldrick, 1997)'
_diffrn_ambient_temperature 293(2)
_diffrn_measured_fraction_theta_full 0.977
_diffrn_measured_fraction_theta_max 0.977
_diffrn_measurement_device_type 'Siemens SMART CCD'
_diffrn_measurement_method '\f and \w'
_diffrn_radiation_monochromator graphite
_diffrn_radiation_source 'fine-focus sealed tube'
_diffrn_radiation_type MoK\a
_diffrn_radiation_wavelength 0.71073
_diffrn_reflns_av_R_equivalents 0.0564
_diffrn_reflns_av_sigmaI/netI 0.0510
_diffrn_reflns_limit_h_max 12
_diffrn_reflns_limit_h_min -11
_diffrn_reflns_limit_k_max 8
_diffrn_reflns_limit_k_min -12
_diffrn_reflns_limit_l_max 6
_diffrn_reflns_limit_l_min -10
_diffrn_reflns_number 2819
_diffrn_reflns_theta_full 25.03
_diffrn_reflns_theta_max 25.03
_diffrn_reflns_theta_min 2.77
_diffrn_standards_decay_% 0
_exptl_absorpt_coefficient_mu 5.348
_exptl_absorpt_correction_T_max 0.6169
_exptl_absorpt_correction_T_min 0.5662
_exptl_absorpt_correction_type mulit-scan
_exptl_absorpt_process_details '(SADABS; Sheldrick, 1996)'
_exptl_crystal_colour colorless
_exptl_crystal_density_diffrn 2.642
_exptl_crystal_density_method 'not measured'
_exptl_crystal_description prism
_exptl_crystal_F_000 760
_exptl_crystal_size_max 0.12
_exptl_crystal_size_mid 0.12
_exptl_crystal_size_min 0.10
_refine_diff_density_max 0.674
_refine_diff_density_min -0.660
_refine_ls_extinction_method none
_refine_ls_goodness_of_fit_ref 1.036
_refine_ls_hydrogen_treatment constr
_refine_ls_matrix_type full
_refine_ls_number_parameters 55
_refine_ls_number_reflns 841
_refine_ls_number_restraints 0
_refine_ls_restrained_S_all 1.036
_refine_ls_R_factor_gt 0.0469
_refine_ls_shift/su_max 0.000
_refine_ls_shift/su_mean 0.000
_refine_ls_structure_factor_coef Fsqd
_refine_ls_weighting_details 'calc w=1/[\s^2^(Fo^2^)+(0.0595P)^2^+6.4771P] where P=(Fo^2^+2Fc^2^)/3'
_refine_ls_weighting_scheme calc
_refine_ls_wR_factor_gt 0.1097
_refine_ls_wR_factor_ref 0.1277
_reflns_number_gt 616
_reflns_number_total 841
_reflns_threshold_expression I>2\s(I)
_cod_data_source_file cv2252.cif
_cod_data_source_block I
_cod_depositor_comments
;
The following automatic conversions were performed:
'_symmetry_cell_setting' value 'Tetragonal' changed to 'tetragonal'
according to '/home/saulius/struct/CIF-dictionaries/cif_core.dic'
dictionary named 'cif_core.dic' version 2.4.1 from 2010-06-29.

Automatic conversion script
Id: cif_fix_enum 1527 2010-12-29 10:47:43Z saulius 

The following automatic conversions were performed:

'_symmetry_cell_setting' value 'Tetragonal' changed to 'tetragonal'
according to /home/saulius/struct/CIF-dictionaries/cif_core.dic
dictionary named 'cif_core.dic' version 2.4.1 from 2010-06-29.

Automatic conversion script
Id: cif_fix_values 1715 2011-07-08 13:25:40Z adriana 
;
_cod_original_sg_symbol_H-M 'P 42/n'
_cod_database_code 2214134
_cod_database_fobs_code 2214134

loop_
_symmetry_equiv_pos_as_xyz
'x, y, z'
'-x+1/2, -y+1/2, z'
'-y, x+1/2, z+1/2'
'y+1/2, -x, z+1/2'
'-x, -y, -z'
'x-1/2, y-1/2, -z'
'y, -x-1/2, -z-1/2'
'-y-1/2, x, -z-1/2'

loop_
_atom_site_type_symbol
_atom_site_label
_atom_site_fract_x
_atom_site_fract_y
_atom_site_fract_z
_atom_site_U_iso_or_equiv
_atom_site_adp_type
_atom_site_calc_flag
_atom_site_refinement_flags
_atom_site_occupancy
Zn Zn1 1.11040(8) 0.87230(8) 0.33996(9) 0.0193(3) Uani d . 1
P P1 1.11143(19) 0.59342(19) 0.2006(2) 0.0180(5) Uani d . 1
O O1 1.0614(7) 0.7318(6) 0.2109(7) 0.0461(18) Uani d . 1
O O2 1.0612(6) 0.8386(6) 0.5432(6) 0.0293(14) Uani d . 1
O O3 0.9986(6) 1.0023(6) 0.2537(7) 0.0354(16) Uani d . 1
O O4 1.2829(5) 0.9291(6) 0.3159(6) 0.0369(16) Uani d . 1
N N1 1.3804(7) 1.1268(7) 0.5038(9) 0.032(16) Uani d . 1
H H1A 1.4138 1.0814 0.5790 0.047 Uiso d P 0.45
H H2A 1.4422 1.1726 0.4598 0.047 Uiso d P 0.45
H H3A 1.3454 1.0736 0.4371 0.047 Uiso d P 0.45
H H1B 1.4146 1.0809 0.4295 0.047 Uiso d P 0.55
H H2B 1.3480 1.0739 0.5727 0.047 Uiso d P 0.55
H H3B 1.4410 1.1757 0.5454 0.047 Uiso d P 0.55
C C1 1.2800(17) 1.2149(16) 0.5630(2) 0.025(7) Uani d P 0.45
H H4A 1.2129 1.1654 0.6120 0.030 Uiso d P 0.45
H H5A 1.3175 1.2725 0.6366 0.030 Uiso d P 0.45
C C2 1.2739(2) 1.2120(2) 0.4420(3) 0.051(8) Uani d P 0.55
H H4B 1.3566 1.2199 0.3924 0.061 Uiso calc PR 0.55
H H5B 1.2268 1.1383 0.4040 0.061 Uiso calc PR 0.55

loop_
_atom_site_aniso_label
_atom_site_aniso_U_11
_atom_site_aniso_U_22
_atom_site_aniso_U_33
_atom_site_aniso_U_12
_atom_site_aniso_U_13
_atom_site_aniso_U_23
Zn1 0.0177(5) 0.0194(6) 0.0206(5) 0.0019(4) 0.0008(4) 0.0003(4)
P1 0.0178(11) 0.0171(11) 0.0190(10) -0.0038(8) -0.0008(8) -0.0025(8)
O1 0.067(5) 0.028(4) 0.044(4) 0.007(3) -0.008(3) -0.014(3)
O2 0.036(4) 0.032(3) 0.020(3) -0.007(3) 0.000(3) -0.003(3)
O3 0.046(4) 0.033(4) 0.027(3) 0.024(3) -0.005(3) -0.004(3)
O4 0.019(3) 0.060(4) 0.032(3) -0.009(3) 0.008(3) -0.006(3)
N1 0.026(4) 0.030(4) 0.039(4) 0.006(4) -0.003(3) -0.002(3)
C1 0.024(11) 0.018(12) 0.031(15) 0.010(8) -0.016(8) -0.016(7)
C2 0.048(15) 0.052(17) 0.053(18) 0.006(10) 0.001(10) -0.002(10)

loop_
_atom_type_symbol
_atom_type_description
_atom_type_scat_dispersion_real
_atom_type_scat_dispersion_imag
_atom_type_scat_source
C C 0.0033 0.0016 'International Tables Vol C Tables 4.2.6.8 and 6.1.1.4'
H H 0.0000 0.0000 'International Tables Vol C Tables 4.2.6.8 and 6.1.1.4'
N N 0.0061 0.0033 'International Tables Vol C Tables 4.2.6.8 and 6.1.1.4'
O O 0.0106 0.0060 'International Tables Vol C Tables 4.2.6.8 and 6.1.1.4'
P P 0.1023 0.0942 'International Tables Vol C Tables 4.2.6.8 and 6.1.1.4'
Zn Zn 0.2839 1.4301 'International Tables Vol C Tables 4.2.6.8 and 6.1.1.4'

loop_
_geom_angle_atom_site_label_1
_geom_angle_atom_site_label_2
_geom_angle_atom_site_label_3
_geom_angle_site_symmetry_1
_geom_angle_site_symmetry_3
_geom_angle
O4 Zn1 O2 . . 114.6(2)
O4 Zn1 O1 . . 114.7(3)
O2 Zn1 O1 . . 110.8(3)
O4 Zn1 O3 . . 107.7(3)
O2 Zn1 O3 . . 110.0(3)
O1 Zn1 O3 . . 97.7(3)
O4 P1 O2 2_765 3_744 109.8(3)
O4 P1 O1 2_765 . 110.4(4)
O2 P1 O1 3_744 . 112.0(4)
O4 P1 O3 2_765 7_576 104.9(4)
O2 P1 O3 3_744 7_576 110.9(3)
O1 P1 O3 . 7_576 108.5(4)
P1 O1 Zn1 . . 131.1(4)
P1 O2 Zn1 4_575 . 138.2(4)
P1 O3 Zn1 8_756 . 141.3(4)
P1 O4 Zn1 2_765 . 135.2(4)
C1 N1 C2 . . 42.1
C1 N1 H1A . . 109.5
C2 N1 H1A . . 149.9
C1 N1 H2A . . 109.5
C2 N1 H2A . . 93.1
H1A N1 H2A . . 109.5
C1 N1 H3A . . 109.5
C2 N1 H3A . . 79.8
H1A N1 H3A . . 109.5
H2A N1 H3A . . 109.5
C1 N1 H1B . . 151.1
C2 N1 H1B . . 109.5
H1A N1 H1B . . 96.9
H2A N1 H1B . . 70.8
H3A N1 H1B . . 48.2
C1 N1 H2B . . 82.5
C2 N1 H2B . . 109.5
H1A N1 H2B . . 45.7
H2A N1 H2B . . 155.1
H3A N1 H2B . . 85.5
H1B N1 H2B . . 109.5
C1 N1 H3B . . 89.8
C2 N1 H3B . . 109.5
H1A N1 H3B . . 73.3
H2A N1 H3B . . 50.8
H3A N1 H3B . . 157.3
H1B N1 H3B . . 109.5
H2B N1 H3B . . 109.5
C1 C1 C2 2_775 . 89.0
C1 C1 C2 2_775 2_775 48.9
C2 C1 C2 . 2_775 40.6
C1 C1 N1 2_775 . 157.7
C2 C1 N1 . . 70.7
C2 C1 N1 2_775 . 109.5
C1 C1 H4A 2_775 . 86.3
C2 C1 H4A . . 113.1
C2 C1 H4A 2_775 . 109.8
N1 C1 H4A . . 109.8
C1 C1 H5A 2_775 . 78.0
C2 C1 H5A . . 135.7
C2 C1 H5A 2_775 . 109.8
N1 C1 H5A . . 109.8
H4A C1 H5A . . 108.2
C2 C2 C1 2_775 . 90.4
C2 C2 C1 2_775 2_775 48.9
C1 C2 C1 . 2_775 42.0
C2 C2 N1 2_775 . 151.7
C1 C2 N1 . . 67.2
C1 C2 N1 2_775 . 108.7
C2 C2 H4B 2_775 . 113.6
C1 C2 H4B . . 113.6
C1 C2 H4B 2_775 . 130.1
N1 C2 H4B . . 64.5
C2 C2 H5B 2_775 . 113.6
C1 C2 H5B . . 113.6
C1 C2 H5B 2_775 . 118.9
N1 C2 H5B . . 91.9
H4B C2 H5B . . 110.8

loop_
_geom_bond_atom_site_label_1
_geom_bond_atom_site_label_2
_geom_bond_site_symmetry_2
_geom_bond_distance
Zn1 O4 . 1.900(6)
Zn1 O2 . 1.914(6)
Zn1 O1 . 1.927(6)
Zn1 O3 . 1.941(6)
P1 O4 2_765 1.522(6)
P1 O2 3_744 1.532(6)
P1 O1 . 1.532(7)
P1 O3 7_576 1.538(6)
O2 P1 4_575 1.532(6)
O3 P1 8_756 1.538(6)
O4 P1 2_765 1.522(6)
N1 C1 . 1.4852
N1 C2 . 1.5208
N1 H1A . 0.8900
N1 H2A . 0.8900
N1 H3A . 0.8900
N1 H1B . 0.8900
N1 H2B . 0.8900
N1 H3B . 0.8900
C1 C1 2_775 0.9599
C1 C2 . 1.0803
C1 C2 2_775 1.4329
C1 H4A . 0.9700
C1 H5A . 0.9700
C2 C2 2_775 0.9332
C2 C1 2_775 1.4329
C2 H4B . 0.9700
C2 H5B . 0.9700

loop_
_geom_hbond_atom_site_label_D
_geom_hbond_atom_site_label_H
_geom_hbond_atom_site_label_A
_geom_hbond_site_symmetry_A
_geom_hbond_distance_DH
_geom_hbond_distance_HA
_geom_hbond_distance_DA
_geom_hbond_angle_DHA
_geom_hbond_publ_flag
N1 H1A O3 4_575 0.89 1.99 2.874(6) 172 yes
N1 H2A O2 6_666 0.89 2.12 2.924(6) 149 yes
N1 H3A O4 . 0.89 1.96 2.838(6) 168 yes
N1 H3A O3 8_856 0.89 2.45 2.920(7) 113 yes
N1 H1B O3 8_856 0.89 2.03 2.920(7) 173 yes
N1 H1B O4 . 0.89 2.32 2.838(6) 117 yes
N1 H2B O1 4_575 0.89 2.23 3.101(7) 168 yes
N1 H2B O3 4_575 0.89 2.40 2.874(6) 114 yes
N1 H3B O2 6_666 0.89 2.25 2.924(6) 133 yes
N1 H3B O1 6_666 0.89 2.57 3.345(7) 146 yes
